data_7024755
loop_
_publ_author_name
'Casini, Angela'
'Diawara, Mariam Celine'
'Scopelliti, Rosario'
'Zakeeruddin, Shaik Mohammed'
'Gr\"atzel, Michael'
'Dyson, Paul J.'

_publ_section_title
;
 Synthesis, characterisation and biological properties of gold(III)
 compounds with modified bipyridine and bipyridylamine ligands.
;
_journal_issue 9
_journal_name_full 'Dalton transactions (Cambridge, England : 2003)'
_journal_page_first 2239
_journal_page_last 2245
_journal_paper_doi 10.1039/b921019a
_journal_volume 39
_journal_year 2010
_chemical_formula_moiety 'C12 H12 Au Cl2 N2 O2, F6 P'
_chemical_formula_sum 'C12 H12 Au Cl2 F6 N2 O2 P'
_chemical_formula_weight 629.07
_chemical_name_systematic
;
?
;
_space_group_IT_number 13
_symmetry_cell_setting monoclinic
_symmetry_space_group_name_Hall '-P 2yc'
_symmetry_space_group_name_H-M 'P 1 2/c 1'
_atom_sites_solution_hydrogens geom
_atom_sites_solution_primary direct
_atom_sites_solution_secondary difmap
_audit_creation_method SHELXL-97
_cell_angle_alpha 90.00
_cell_angle_beta 106.175(13)
_cell_angle_gamma 90.00
_cell_formula_units_Z 2
_cell_length_a 7.8169(11)
_cell_length_b 9.0950(7)
_cell_length_c 13.1775(15)
_cell_measurement_reflns_used 6542
_cell_measurement_temperature 140(2)
_cell_measurement_theta_max 27.2697
_cell_measurement_theta_min 2.6959
_cell_volume 899.77(19)
_computing_cell_refinement
;
CrysAlisPro, Oxford Diffraction Ltd.,
Version 1.171.33.32 (release 27-01-2009 CrysAlis171 .NET)
(compiled Jan 27 2009,14:17:37)
;
_computing_data_collection
;
CrysAlisPro, Oxford Diffraction Ltd.,
Version 1.171.33.32 (release 27-01-2009 CrysAlis171 .NET)
(compiled Jan 27 2009,14:17:37)
;
_computing_data_reduction
;
CrysAlisPro, Oxford Diffraction Ltd.,
Version 1.171.33.32 (release 27-01-2009 CrysAlis171 .NET)
(compiled Jan 27 2009,14:17:37)
;
_computing_molecular_graphics 'Bruker SHELXTL'
_computing_publication_material 'Bruker SHELXTL'
_computing_structure_refinement 'SHELXL-97 (Sheldrick, 1997)'
_computing_structure_solution 'SHELXS-97 (Sheldrick, 1990)'
_diffrn_ambient_temperature 140(2)
_diffrn_detector_area_resol_mean 8.2812
_diffrn_measured_fraction_theta_full 0.991
_diffrn_measured_fraction_theta_max 0.991
_diffrn_measurement_device_type 'Oxford Diffraction, KM4/Sapphire CCD'
_diffrn_measurement_method 'phi and omega scans'
_diffrn_radiation_monochromator graphite
_diffrn_radiation_source 'fine-focus sealed tube'
_diffrn_radiation_type MoK\a
_diffrn_radiation_wavelength 0.71073
_diffrn_reflns_av_R_equivalents 0.0000
_diffrn_reflns_av_sigmaI/netI 0.0229
_diffrn_reflns_limit_h_max 9
_diffrn_reflns_limit_h_min -9
_diffrn_reflns_limit_k_max 11
_diffrn_reflns_limit_k_min -11
_diffrn_reflns_limit_l_max 16
_diffrn_reflns_limit_l_min -6
_diffrn_reflns_number 1821
_diffrn_reflns_theta_full 26.34
_diffrn_reflns_theta_max 26.34
_diffrn_reflns_theta_min 2.71
_exptl_absorpt_coefficient_mu 8.630
_exptl_absorpt_correction_T_max 0.274
_exptl_absorpt_correction_T_min 0.102
_exptl_absorpt_correction_type multi-scan
_exptl_absorpt_process_details
;
CrysAlis RED, Oxford Diffraction Ltd.,
Version 1.171.33.32 (release 27-01-2009 CrysAlis171 .NET)
(compiled Jan 27 2009,14:17:37)
Empirical absorption correction using spherical harmonics,
implemented in SCALE3 ABSPACK scaling algorithm.
;
_exptl_crystal_colour yellow
_exptl_crystal_density_diffrn 2.322
_exptl_crystal_density_method 'not measured'
_exptl_crystal_description prismatic
_exptl_crystal_F_000 592
_exptl_crystal_size_max 0.30
_exptl_crystal_size_mid 0.25
_exptl_crystal_size_min 0.15
_refine_diff_density_max 5.340
_refine_diff_density_min -6.986
_refine_diff_density_rms 0.506
_refine_ls_extinction_method none
_refine_ls_goodness_of_fit_ref 1.230
_refine_ls_hydrogen_treatment riding
_refine_ls_matrix_type full
_refine_ls_number_parameters 121
_refine_ls_number_reflns 1821
_refine_ls_number_restraints 12
_refine_ls_restrained_S_all 1.227
_refine_ls_R_factor_all 0.0775
_refine_ls_R_factor_gt 0.0767
_refine_ls_shift/su_max 0.000
_refine_ls_shift/su_mean 0.000
_refine_ls_structure_factor_coef Fsqd
_refine_ls_weighting_details 'calc w=1/[\s^2^(Fo^2^)+(0.0390P)^2^+79.8557P] where P=(Fo^2^+2Fc^2^)/3'
_refine_ls_weighting_scheme calc
_refine_ls_wR_factor_gt 0.2114
_refine_ls_wR_factor_ref 0.2118
_reflns_number_gt 1782
_reflns_number_total 1821
_reflns_threshold_expression >2sigma(I)
_cod_data_source_file b921019a.txt
_cod_data_source_block ac02
_cod_depositor_comments
;
The following automatic conversions were performed:

'_symmetry_cell_setting' value 'Monoclinic' changed to 'monoclinic'
according to /home/saulius/struct/CIF-dictionaries/cif_core.dic
dictionary named 'cif_core.dic' version 2.4.2 from 2011-04-26.

Automatic conversion script
Id: cif_fix_values 1891 2012-01-12 08:04:46Z andrius 
;
_cod_original_cell_volume 899.76(18)
_cod_original_sg_symbol_H-M 'P 2/c'
_cod_database_code 7024755

loop_
_symmetry_equiv_pos_as_xyz
'x, y, z'
'-x, y, -z+1/2'
'-x, -y, -z'
'x, -y, z-1/2'

loop_
_atom_site_label
_atom_site_type_symbol
_atom_site_fract_x
_atom_site_fract_y
_atom_site_fract_z
_atom_site_U_iso_or_equiv
_atom_site_adp_type
_atom_site_occupancy
_atom_site_symmetry_multiplicity
_atom_site_calc_flag
_atom_site_refinement_flags
Au1 Au 0.0000 0.08694(12) 0.2500 0.0164(3) Uani 1 2 d S
Cl1 Cl -0.1148(8) 0.2656(5) 0.1312(4) 0.0321(12) Uani 1 1 d .
O1 O -0.236(3) -0.4573(17) -0.0247(13) 0.040(4) Uani 1 1 d .
N1 N -0.093(2) -0.0789(19) 0.1475(13) 0.022(3) Uani 1 1 d .
C1 C -0.049(2) -0.2193(19) 0.1945(12) 0.013(3) Uani 1 1 d U
C2 C -0.095(3) -0.343(2) 0.1343(14) 0.020(4) Uani 1 1 d U
H2 H -0.0604 -0.4374 0.1639 0.024 Uiso 1 1 calc R
C3 C -0.194(3) -0.329(2) 0.0281(16) 0.026(5) Uani 1 1 d .
C4 C -0.239(3) -0.191(3) -0.0156(16) 0.028(5) Uani 1 1 d .
H4 H -0.3027 -0.1800 -0.0879 0.034 Uiso 1 1 calc R
C5 C -0.188(3) -0.072(2) 0.0492(16) 0.025(4) Uani 1 1 d .
H5 H -0.2241 0.0223 0.0204 0.030 Uiso 1 1 calc R
C6 C -0.345(4) -0.451(3) -0.1318(19) 0.047(7) Uani 1 1 d .
H6A H -0.4600 -0.4066 -0.1341 0.070 Uiso 1 1 calc R
H6B H -0.3639 -0.5510 -0.1609 0.070 Uiso 1 1 calc R
H6C H -0.2851 -0.3920 -0.1739 0.070 Uiso 1 1 calc R
P1 P -0.5000 -0.0974(8) 0.2500 0.0210(14) Uani 1 2 d S
F1 F -0.699(2) -0.096(3) 0.1757(12) 0.076(7) Uani 1 1 d .
F2 F -0.445(2) 0.034(3) 0.191(3) 0.163(19) Uani 1 1 d .
F3 F -0.444(2) -0.213(2) 0.1794(16) 0.072(6) Uani 1 1 d .

loop_
_atom_site_aniso_label
_atom_site_aniso_U_11
_atom_site_aniso_U_22
_atom_site_aniso_U_33
_atom_site_aniso_U_23
_atom_site_aniso_U_13
_atom_site_aniso_U_12
Au1 0.0272(6) 0.0054(4) 0.0161(5) 0.000 0.0053(4) 0.000
Cl1 0.050(3) 0.011(2) 0.033(3) 0.007(2) 0.009(2) 0.004(2)
O1 0.057(11) 0.018(8) 0.031(9) 0.002(6) -0.012(8) 0.003(8)
N1 0.028(9) 0.017(8) 0.018(8) -0.004(7) 0.003(7) -0.009(7)
C1 0.017(6) 0.014(7) 0.006(6) 0.005(5) 0.001(5) -0.002(6)
C2 0.025(7) 0.020(7) 0.010(7) 0.002(6) -0.001(6) 0.005(6)
C3 0.031(11) 0.017(10) 0.022(10) -0.005(8) -0.004(8) -0.007(9)
C4 0.033(11) 0.030(11) 0.019(10) 0.002(9) 0.003(8) -0.004(9)
C5 0.028(10) 0.019(10) 0.026(10) -0.002(8) 0.005(8) -0.002(9)
C6 0.074(19) 0.019(11) 0.030(13) 0.003(9) -0.013(13) -0.002(12)
P1 0.020(3) 0.020(3) 0.020(3) 0.000 0.003(3) 0.000
F1 0.025(8) 0.16(2) 0.039(8) 0.021(12) -0.001(7) -0.008(11)
F2 0.030(9) 0.11(2) 0.33(5) 0.18(3) 0.018(16) 0.002(11)
F3 0.052(10) 0.091(15) 0.087(14) -0.057(12) 0.043(10) -0.037(10)

loop_
_atom_type_symbol
_atom_type_description
_atom_type_scat_dispersion_real
_atom_type_scat_dispersion_imag
_atom_type_scat_source
C C 0.0033 0.0016 'International Tables Vol C Tables 4.2.6.8 and 6.1.1.4'
H H 0.0000 0.0000 'International Tables Vol C Tables 4.2.6.8 and 6.1.1.4'
N N 0.0061 0.0033 'International Tables Vol C Tables 4.2.6.8 and 6.1.1.4'
O O 0.0106 0.0060 'International Tables Vol C Tables 4.2.6.8 and 6.1.1.4'
F F 0.0171 0.0103 'International Tables Vol C Tables 4.2.6.8 and 6.1.1.4'
P P 0.1023 0.0942 'International Tables Vol C Tables 4.2.6.8 and 6.1.1.4'
Cl Cl 0.1484 0.1585 'International Tables Vol C Tables 4.2.6.8 and 6.1.1.4'
Au Au -2.0133 8.8022 'International Tables Vol C Tables 4.2.6.8 and 6.1.1.4'

loop_
_geom_angle_atom_site_label_1
_geom_angle_atom_site_label_2
_geom_angle_atom_site_label_3
_geom_angle
_geom_angle_site_symmetry_1
_geom_angle_site_symmetry_3
N1 Au1 N1 83.4(10) 2 .
N1 Au1 Cl1 177.2(5) 2 .
N1 Au1 Cl1 94.3(5) . .
N1 Au1 Cl1 94.3(5) 2 2
N1 Au1 Cl1 177.2(5) . 2
Cl1 Au1 Cl1 88.1(3) . 2
C3 O1 C6 117.8(17) . .
C5 N1 C1 118.5(17) . .
C5 N1 Au1 128.9(15) . .
C1 N1 Au1 112.5(11) . .
C2 C1 N1 119.8(15) . .
C2 C1 C1 124.4(10) . 2
N1 C1 C1 115.8(9) . 2
C1 C2 C3 119.1(18) . .
C1 C2 H2 120.5 . .
C3 C2 H2 120.5 . .
O1 C3 C4 124.8(18) . .
O1 C3 C2 114.9(19) . .
C4 C3 C2 120.2(19) . .
C5 C4 C3 117.5(19) . .
C5 C4 H4 121.3 . .
C3 C4 H4 121.3 . .
N1 C5 C4 125(2) . .
N1 C5 H5 117.7 . .
C4 C5 H5 117.7 . .
O1 C6 H6A 109.5 . .
O1 C6 H6B 109.5 . .
H6A C6 H6B 109.5 . .
O1 C6 H6C 109.5 . .
H6A C6 H6C 109.5 . .
H6B C6 H6C 109.5 . .
F3 P1 F3 94.1(17) . 2_455
F3 P1 F2 93.5(16) . .
F3 P1 F2 172.2(19) 2_455 .
F3 P1 F2 172.2(19) . 2_455
F3 P1 F2 93.5(16) 2_455 2_455
F2 P1 F2 79(3) . 2_455
F3 P1 F1 91.7(12) . .
F3 P1 F1 89.0(11) 2_455 .
F2 P1 F1 92.5(12) . .
F2 P1 F1 86.7(13) 2_455 .
F3 P1 F1 89.0(11) . 2_455
F3 P1 F1 91.7(11) 2_455 2_455
F2 P1 F1 86.7(13) . 2_455
F2 P1 F1 92.5(12) 2_455 2_455
F1 P1 F1 179(2) . 2_455

loop_
_geom_bond_atom_site_label_1
_geom_bond_atom_site_label_2
_geom_bond_distance
_geom_bond_site_symmetry_2
Au1 N1 2.020(16) 2
Au1 N1 2.020(16) .
Au1 Cl1 2.261(5) .
Au1 Cl1 2.261(5) 2
O1 C3 1.35(2) .
O1 C6 1.43(3) .
N1 C5 1.30(3) .
N1 C1 1.42(2) .
C1 C2 1.37(3) .
C1 C1 1.45(3) 2
C2 C3 1.40(3) .
C2 H2 0.9500 .
C3 C4 1.38(3) .
C4 C5 1.37(3) .
C4 H4 0.9500 .
C5 H5 0.9500 .
C6 H6A 0.9800 .
C6 H6B 0.9800 .
C6 H6C 0.9800 .
P1 F3 1.549(18) .
P1 F3 1.549(18) 2_455
P1 F2 1.553(19) .
P1 F2 1.553(19) 2_455
P1 F1 1.593(14) .
P1 F1 1.593(14) 2_455

loop_
_geom_torsion_atom_site_label_1
_geom_torsion_atom_site_label_2
_geom_torsion_atom_site_label_3
_geom_torsion_atom_site_label_4
_geom_torsion
_geom_torsion_site_symmetry_1
_geom_torsion_site_symmetry_4
N1 Au1 N1 C5 177(2) 2 .
Cl1 Au1 N1 C5 -1.3(19) . .
N1 Au1 N1 C1 -0.3(9) 2 .
Cl1 Au1 N1 C1 -178.9(12) . .
C5 N1 C1 C2 5(3) . .
Au1 N1 C1 C2 -177.0(14) . .
C5 N1 C1 C1 -177(2) . 2
Au1 N1 C1 C1 1(2) . 2
N1 C1 C2 C3 -4(3) . .
C1 C1 C2 C3 178(2) 2 .
C6 O1 C3 C4 -4(4) . .
C6 O1 C3 C2 177(2) . .
C1 C2 C3 O1 -179(2) . .
C1 C2 C3 C4 2(3) . .
O1 C3 C4 C5 179(2) . .
C2 C3 C4 C5 -2(3) . .
C1 N1 C5 C4 -5(3) . .
Au1 N1 C5 C4 177.4(17) . .
C3 C4 C5 N1 4(4) . .
